data_2228705
loop_
_publ_author_name
'Ngaini, Zainab'
'Fadzillah, Siti Muhaini Haris'
'Hussain, Hasnain'
'Razak, Ibrahim Abdul'
'Fun, Hoong-Kun'

_publ_section_title
;
 (<i>E</i>)-1-[4-(Hexyloxy)phenyl]-3-(4-hydroxyphenyl)prop-2-en-1-one
;
_journal_coeditor_code FJ2369
_journal_issue 1
_journal_name_full 'Acta Crystallographica Section E'
_journal_page_first o169
_journal_page_last o170
_journal_paper_doi 10.1107/S1600536810052086
_journal_volume 67
_journal_year 2011
_chemical_formula_moiety 'C21 H24 O3'
_chemical_formula_sum 'C21 H24 O3'
_chemical_formula_weight 324.40
_chemical_name_systematic
;
(<i>E</i>)-1-[4-(hexyloxy)phenyl]-3-(4-hydroxyphenyl)prop-2-en-1-one
;
_space_group_IT_number 14
_symmetry_cell_setting monoclinic
_symmetry_space_group_name_Hall '-P 2ybc'
_symmetry_space_group_name_H-M 'P 1 21/c 1'
_atom_sites_solution_hydrogens geom
_atom_sites_solution_primary direct
_atom_sites_solution_secondary difmap
_audit_creation_method SHELXL-97
_cell_angle_alpha 90.00
_cell_angle_beta 113.4390(10)
_cell_angle_gamma 90.00
_cell_formula_units_Z 4
_cell_length_a 10.2807(2)
_cell_length_b 16.6322(2)
_cell_length_c 11.4736(2)
_cell_measurement_reflns_used 9960
_cell_measurement_temperature 100
_cell_measurement_theta_max 31.12
_cell_measurement_theta_min 2.29
_cell_volume 1799.99(5)
_computing_cell_refinement 'SAINT (Bruker, 2005)'
_computing_data_collection 'APEX2 (Bruker, 2005)'
_computing_data_reduction 'SAINT (Bruker, 2005)'
_computing_molecular_graphics 'SHELXTL (Sheldrick, 2008)'
_computing_publication_material 'SHELXTL (Sheldrick, 2008) and PLATON (Spek, 2009)'
_computing_structure_refinement 'SHELXTL (Sheldrick, 2008)'
_computing_structure_solution 'SHELXTL (Sheldrick, 2008)'
_diffrn_ambient_temperature 100
_diffrn_measured_fraction_theta_full 0.997
_diffrn_measured_fraction_theta_max 0.997
_diffrn_measurement_device_type 'Bruker APEXII CCD area-detector'
_diffrn_measurement_method '\p and \w'
_diffrn_radiation_monochromator graphite
_diffrn_radiation_source 'sealed tube'
_diffrn_radiation_type MoK\a
_diffrn_radiation_wavelength 0.71073
_diffrn_reflns_av_R_equivalents 0.0344
_diffrn_reflns_av_sigmaI/netI 0.0253
_diffrn_reflns_limit_h_max 14
_diffrn_reflns_limit_h_min -15
_diffrn_reflns_limit_k_max 24
_diffrn_reflns_limit_k_min -24
_diffrn_reflns_limit_l_max 16
_diffrn_reflns_limit_l_min -16
_diffrn_reflns_number 35735
_diffrn_reflns_theta_full 31.25
_diffrn_reflns_theta_max 31.25
_diffrn_reflns_theta_min 2.16
_diffrn_standards_number 0
_exptl_absorpt_coefficient_mu 0.079
_exptl_absorpt_correction_T_max 0.9931
_exptl_absorpt_correction_T_min 0.9596
_exptl_absorpt_correction_type multi-scan
_exptl_absorpt_process_details '(SADABS; Bruker, 2005)'
_exptl_crystal_colour yellow
_exptl_crystal_density_diffrn 1.197
_exptl_crystal_density_method 'not measured'
_exptl_crystal_description plate
_exptl_crystal_F_000 696
_exptl_crystal_size_max 0.528
_exptl_crystal_size_mid 0.456
_exptl_crystal_size_min 0.088
_refine_diff_density_max 0.410
_refine_diff_density_min -0.202
_refine_ls_extinction_method none
_refine_ls_goodness_of_fit_ref 1.032
_refine_ls_hydrogen_treatment constr
_refine_ls_matrix_type full
_refine_ls_number_parameters 219
_refine_ls_number_reflns 5839
_refine_ls_number_restraints 0
_refine_ls_restrained_S_all 1.032
_refine_ls_R_factor_all 0.0606
_refine_ls_R_factor_gt 0.0476
_refine_ls_shift/su_max 0.001
_refine_ls_shift/su_mean 0.000
_refine_ls_structure_factor_coef Fsqd
_refine_ls_weighting_details 'calc w=1/[\s^2^(Fo^2^)+(0.0702P)^2^+0.4086P] where P=(Fo^2^+2Fc^2^)/3'
_refine_ls_weighting_scheme calc
_refine_ls_wR_factor_gt 0.1258
_refine_ls_wR_factor_ref 0.1350
_reflns_number_gt 4743
_reflns_number_total 5839
_reflns_threshold_expression I>2\s(I)
_cod_data_source_file fj2369.cif
_cod_data_source_block I
_cod_original_sg_symbol_H-M 'P 21/c'
_cod_database_code 2228705
_cod_database_fobs_code 2228705

loop_
_symmetry_equiv_pos_as_xyz
'x, y, z'
'-x, y+1/2, -z+1/2'
'-x, -y, -z'
'x, -y-1/2, z-1/2'

loop_
_atom_site_type_symbol
_atom_site_label
_atom_site_fract_x
_atom_site_fract_y
_atom_site_fract_z
_atom_site_U_iso_or_equiv
_atom_site_adp_type
_atom_site_calc_flag
_atom_site_refinement_flags
_atom_site_occupancy
_atom_site_disorder_assembly
_atom_site_disorder_group
O O1 0.15448(9) 0.50631(5) 0.96314(7) 0.02611(17) Uani d . 1 . .
O O2 -0.08883(8) 0.02224(4) 0.78756(7) 0.02446(16) Uani d . 1 . .
H H2 -0.1115 0.0146 0.7095 0.037 Uiso calc R 1 . .
O O3 0.37607(9) 0.61122(5) 1.53438(7) 0.02772(18) Uani d . 1 . .
C C1 0.03955(11) 0.20205(6) 0.97710(9) 0.0226(2) Uani d . 1 . .
H H1A 0.0805 0.2163 1.0645 0.027 Uiso calc R 1 . .
C C2 0.00156(11) 0.12297(6) 0.94356(9) 0.0231(2) Uani d . 1 . .
H H2A 0.0155 0.0836 1.0074 0.028 Uiso calc R 1 . .
C C3 -0.05759(10) 0.10104(6) 0.81509(9) 0.02014(19) Uani d . 1 . .
C C4 -0.08238(10) 0.15987(6) 0.72177(9) 0.02078(19) Uani d . 1 . .
H H4A -0.1251 0.1457 0.6344 0.025 Uiso calc R 1 . .
C C5 -0.04439(11) 0.23904(6) 0.75716(9) 0.02089(19) Uani d . 1 . .
H H5A -0.0618 0.2787 0.6931 0.025 Uiso calc R 1 . .
C C6 0.01911(10) 0.26189(6) 0.88518(9) 0.01983(18) Uani d . 1 . .
C C7 0.06282(10) 0.34531(6) 0.91739(9) 0.02114(19) Uani d . 1 . .
H H7A 0.0432 0.3814 0.8483 0.025 Uiso calc R 1 . .
C C8 0.12779(10) 0.37647(6) 1.03444(9) 0.02112(19) Uani d . 1 . .
H H8A 0.1482 0.3426 1.1062 0.025 Uiso calc R 1 . .
C C9 0.16801(10) 0.46172(6) 1.05398(9) 0.01995(18) Uani d . 1 . .
C C10 0.22628(10) 0.49587(6) 1.18407(9) 0.01980(19) Uani d . 1 . .
C C11 0.24298(10) 0.45194(6) 1.29304(9) 0.02125(19) Uani d . 1 . .
H H11A 0.2192 0.3964 1.2853 0.025 Uiso calc R 1 . .
C C12 0.29373(11) 0.48771(6) 1.41261(10) 0.0228(2) Uani d . 1 . .
H H12A 0.3043 0.4570 1.4856 0.027 Uiso calc R 1 . .
C C13 0.32897(11) 0.56930(6) 1.42408(10) 0.0227(2) Uani d . 1 . .
C C14 0.31631(11) 0.61369(6) 1.31623(10) 0.0256(2) Uani d . 1 . .
H H14A 0.3432 0.6687 1.3244 0.031 Uiso calc R 1 . .
C C15 0.26496(11) 0.57768(6) 1.19849(10) 0.0239(2) Uani d . 1 . .
H H15A 0.2555 0.6085 1.1258 0.029 Uiso calc R 1 . .
C C16 0.38894(11) 0.57030(7) 1.64912(10) 0.0251(2) Uani d . 1 . .
H H16A 0.4594 0.5263 1.6688 0.030 Uiso calc R 1 . .
H H16B 0.2966 0.5472 1.6399 0.030 Uiso calc R 1 . .
C C17 0.43689(12) 0.63306(7) 1.75310(10) 0.0281(2) Uani d . 1 . .
H H17A 0.3622 0.6745 1.7340 0.034 Uiso calc R 1 . .
H H17B 0.5234 0.6597 1.7539 0.034 Uiso calc R 1 . .
C C18 0.46809(12) 0.59804(7) 1.88375(10) 0.0269(2) Uani d . 1 . .
H H18A 0.5392 0.5546 1.9007 0.032 Uiso calc R 1 . .
H H18B 0.3803 0.5737 1.8838 0.032 Uiso calc R 1 . .
C C19 0.52330(13) 0.65975(7) 1.99042(11) 0.0298(2) Uani d . 1 . .
H H19A 0.4449 0.6959 1.9856 0.036 Uiso calc R 1 . .
H H19B 0.5975 0.6928 1.9792 0.036 Uiso calc R 1 . .
C C20 0.58473(13) 0.61976(7) 2.12078(11) 0.0321(2) Uani d . 1 . .
H H20A 0.5103 0.5862 2.1308 0.038 Uiso calc R 1 . .
H H20B 0.6628 0.5836 2.1247 0.038 Uiso calc R 1 . .
C C21 0.64050(18) 0.67832(10) 2.23034(13) 0.0502(4) Uani d . 1 . .
H H21A 0.6852 0.6485 2.3102 0.075 Uiso calc R 1 . .
H H21B 0.5619 0.7105 2.2330 0.075 Uiso calc R 1 . .
H H21C 0.7105 0.7139 2.2189 0.075 Uiso calc R 1 . .

loop_
_atom_site_aniso_label
_atom_site_aniso_U_11
_atom_site_aniso_U_22
_atom_site_aniso_U_33
_atom_site_aniso_U_12
_atom_site_aniso_U_13
_atom_site_aniso_U_23
O1 0.0332(4) 0.0223(3) 0.0210(4) 0.0006(3) 0.0089(3) 0.0028(3)
O2 0.0315(4) 0.0194(3) 0.0214(4) -0.0027(3) 0.0093(3) -0.0019(3)
O3 0.0343(4) 0.0242(4) 0.0233(4) -0.0042(3) 0.0100(3) -0.0070(3)
C1 0.0279(5) 0.0224(4) 0.0164(4) -0.0004(4) 0.0076(4) -0.0011(3)
C2 0.0293(5) 0.0217(4) 0.0179(4) 0.0000(4) 0.0091(4) 0.0016(3)
C3 0.0213(4) 0.0196(4) 0.0199(4) -0.0004(3) 0.0086(4) -0.0015(3)
C4 0.0230(4) 0.0220(4) 0.0167(4) 0.0003(4) 0.0073(4) -0.0018(3)
C5 0.0243(4) 0.0214(4) 0.0164(4) 0.0012(4) 0.0075(4) 0.0011(3)
C6 0.0220(4) 0.0200(4) 0.0177(4) 0.0002(3) 0.0081(3) -0.0011(3)
C7 0.0225(4) 0.0205(4) 0.0202(4) 0.0008(3) 0.0083(4) 0.0004(3)
C8 0.0233(4) 0.0191(4) 0.0201(4) 0.0002(3) 0.0076(4) 0.0002(3)
C9 0.0185(4) 0.0201(4) 0.0201(4) 0.0016(3) 0.0064(3) -0.0002(3)
C10 0.0179(4) 0.0193(4) 0.0205(4) 0.0007(3) 0.0058(3) -0.0008(3)
C11 0.0214(4) 0.0202(4) 0.0213(5) -0.0028(3) 0.0077(4) -0.0016(3)
C12 0.0229(4) 0.0239(5) 0.0207(5) -0.0029(4) 0.0078(4) -0.0017(4)
C13 0.0209(4) 0.0231(5) 0.0226(5) -0.0015(4) 0.0071(4) -0.0049(4)
C14 0.0283(5) 0.0183(4) 0.0274(5) -0.0006(4) 0.0082(4) -0.0025(4)
C15 0.0265(5) 0.0197(4) 0.0234(5) 0.0011(4) 0.0076(4) 0.0015(4)
C16 0.0247(5) 0.0269(5) 0.0234(5) -0.0025(4) 0.0093(4) -0.0054(4)
C17 0.0294(5) 0.0276(5) 0.0256(5) -0.0027(4) 0.0091(4) -0.0088(4)
C18 0.0260(5) 0.0267(5) 0.0257(5) -0.0008(4) 0.0077(4) -0.0071(4)
C19 0.0310(5) 0.0274(5) 0.0271(5) 0.0000(4) 0.0074(4) -0.0078(4)
C20 0.0324(6) 0.0314(6) 0.0295(6) 0.0017(5) 0.0093(5) -0.0061(4)
C21 0.0633(10) 0.0464(8) 0.0306(7) -0.0042(7) 0.0078(6) -0.0100(6)

loop_
_atom_type_symbol
_atom_type_description
_atom_type_scat_dispersion_real
_atom_type_scat_dispersion_imag
_atom_type_scat_source
C C 0.0033 0.0016 'International Tables Vol C Tables 4.2.6.8 and 6.1.1.4'
H H 0.0000 0.0000 'International Tables Vol C Tables 4.2.6.8 and 6.1.1.4'
O O 0.0106 0.0060 'International Tables Vol C Tables 4.2.6.8 and 6.1.1.4'

loop_
_geom_angle_atom_site_label_1
_geom_angle_atom_site_label_2
_geom_angle_atom_site_label_3
_geom_angle_site_symmetry_1
_geom_angle_site_symmetry_3
_geom_angle
_geom_angle_publ_flag
C3 O2 H2 . . 109.5 ?
C13 O3 C16 . . 118.65(8) ?
C2 C1 C6 . . 121.61(9) ?
C2 C1 H1A . . 119.2 ?
C6 C1 H1A . . 119.2 ?
C1 C2 C3 . . 119.80(9) ?
C1 C2 H2A . . 120.1 ?
C3 C2 H2A . . 120.1 ?
O2 C3 C4 . . 122.97(9) ?
O2 C3 C2 . . 117.40(9) ?
C4 C3 C2 . . 119.64(9) ?
C5 C4 C3 . . 119.74(9) ?
C5 C4 H4A . . 120.1 ?
C3 C4 H4A . . 120.1 ?
C4 C5 C6 . . 121.57(9) ?
C4 C5 H5A . . 119.2 ?
C6 C5 H5A . . 119.2 ?
C5 C6 C1 . . 117.59(9) ?
C5 C6 C7 . . 119.41(9) ?
C1 C6 C7 . . 122.99(9) ?
C8 C7 C6 . . 126.90(9) ?
C8 C7 H7A . . 116.6 ?
C6 C7 H7A . . 116.6 ?
C7 C8 C9 . . 121.52(9) ?
C7 C8 H8A . . 119.2 ?
C9 C8 H8A . . 119.2 ?
O1 C9 C8 . . 121.19(9) ?
O1 C9 C10 . . 118.82(9) ?
C8 C9 C10 . . 119.99(9) ?
C11 C10 C15 . . 118.10(9) ?
C11 C10 C9 . . 123.83(9) ?
C15 C10 C9 . . 118.06(9) ?
C12 C11 C10 . . 121.48(9) ?
C12 C11 H11A . . 119.3 ?
C10 C11 H11A . . 119.3 ?
C11 C12 C13 . . 119.29(10) ?
C11 C12 H12A . . 120.4 ?
C13 C12 H12A . . 120.4 ?
O3 C13 C12 . . 124.81(10) ?
O3 C13 C14 . . 115.26(9) ?
C12 C13 C14 . . 119.93(9) ?
C15 C14 C13 . . 120.12(10) ?
C15 C14 H14A . . 119.9 ?
C13 C14 H14A . . 119.9 ?
C14 C15 C10 . . 121.04(10) ?
C14 C15 H15A . . 119.5 ?
C10 C15 H15A . . 119.5 ?
O3 C16 C17 . . 106.11(9) ?
O3 C16 H16A . . 110.5 ?
C17 C16 H16A . . 110.5 ?
O3 C16 H16B . . 110.5 ?
C17 C16 H16B . . 110.5 ?
H16A C16 H16B . . 108.7 ?
C16 C17 C18 . . 112.85(9) ?
C16 C17 H17A . . 109.0 ?
C18 C17 H17A . . 109.0 ?
C16 C17 H17B . . 109.0 ?
C18 C17 H17B . . 109.0 ?
H17A C17 H17B . . 107.8 ?
C17 C18 C19 . . 113.55(9) ?
C17 C18 H18A . . 108.9 ?
C19 C18 H18A . . 108.9 ?
C17 C18 H18B . . 108.9 ?
C19 C18 H18B . . 108.9 ?
H18A C18 H18B . . 107.7 ?
C18 C19 C20 . . 111.76(10) ?
C18 C19 H19A . . 109.3 ?
C20 C19 H19A . . 109.3 ?
C18 C19 H19B . . 109.3 ?
C20 C19 H19B . . 109.3 ?
H19A C19 H19B . . 107.9 ?
C21 C20 C19 . . 114.00(11) ?
C21 C20 H20A . . 108.8 ?
C19 C20 H20A . . 108.8 ?
C21 C20 H20B . . 108.8 ?
C19 C20 H20B . . 108.8 ?
H20A C20 H20B . . 107.6 ?
C20 C21 H21A . . 109.5 ?
C20 C21 H21B . . 109.5 ?
H21A C21 H21B . . 109.5 ?
C20 C21 H21C . . 109.5 ?
H21A C21 H21C . . 109.5 ?
H21B C21 H21C . . 109.5 ?

loop_
_geom_bond_atom_site_label_1
_geom_bond_atom_site_label_2
_geom_bond_site_symmetry_2
_geom_bond_distance
_geom_bond_publ_flag
O1 C9 . 1.2410(12) ?
O2 C3 . 1.3563(12) ?
O2 H2 . 0.8400 ?
O3 C13 . 1.3545(12) ?
O3 C16 . 1.4406(13) ?
C1 C2 . 1.3824(14) ?
C1 C6 . 1.4039(14) ?
C1 H1A . 0.9500 ?
C2 C3 . 1.4009(14) ?
C2 H2A . 0.9500 ?
C3 C4 . 1.3971(13) ?
C4 C5 . 1.3874(14) ?
C4 H4A . 0.9500 ?
C5 C6 . 1.4019(13) ?
C5 H5A . 0.9500 ?
C6 C7 . 1.4598(14) ?
C7 C8 . 1.3435(14) ?
C7 H7A . 0.9500 ?
C8 C9 . 1.4690(13) ?
C8 H8A . 0.9500 ?
C9 C10 . 1.4826(14) ?
C10 C11 . 1.3985(14) ?
C10 C15 . 1.4088(14) ?
C11 C12 . 1.3925(14) ?
C11 H11A . 0.9500 ?
C12 C13 . 1.3971(14) ?
C12 H12A . 0.9500 ?
C13 C14 . 1.4018(15) ?
C14 C15 . 1.3766(15) ?
C14 H14A . 0.9500 ?
C15 H15A . 0.9500 ?
C16 C17 . 1.5127(14) ?
C16 H16A . 0.9900 ?
C16 H16B . 0.9900 ?
C17 C18 . 1.5187(16) ?
C17 H17A . 0.9900 ?
C17 H17B . 0.9900 ?
C18 C19 . 1.5235(15) ?
C18 H18A . 0.9900 ?
C18 H18B . 0.9900 ?
C19 C20 . 1.5253(17) ?
C19 H19A . 0.9900 ?
C19 H19B . 0.9900 ?
C20 C21 . 1.5113(18) ?
C20 H20A . 0.9900 ?
C20 H20B . 0.9900 ?
C21 H21A . 0.9800 ?
C21 H21B . 0.9800 ?
C21 H21C . 0.9800 ?

loop_
_geom_hbond_atom_site_label_D
_geom_hbond_atom_site_label_H
_geom_hbond_atom_site_label_A
_geom_hbond_site_symmetry_A
_geom_hbond_distance_DH
_geom_hbond_distance_HA
_geom_hbond_distance_DA
_geom_hbond_angle_DHA
_geom_hbond_publ_flag
O2 H2 O1 2_546 0.84 1.86 2.6940(10) 175 yes
C4 H4A O1 2_546 0.95 2.54 3.2130(10) 128 yes
C16 H16A Cg2 3_668 0.99 2.77 3.6660(10) 151 yes

loop_
_geom_torsion_atom_site_label_1
_geom_torsion_atom_site_label_2
_geom_torsion_atom_site_label_3
_geom_torsion_atom_site_label_4
_geom_torsion_site_symmetry_1
_geom_torsion_site_symmetry_2
_geom_torsion_site_symmetry_3
_geom_torsion_site_symmetry_4
_geom_torsion
_geom_torsion_publ_flag
C6 C1 C2 C3 . . . . 0.63(16) ?
C1 C2 C3 O2 . . . . 177.98(9) ?
C1 C2 C3 C4 . . . . -2.28(15) ?
O2 C3 C4 C5 . . . . -178.39(9) ?
C2 C3 C4 C5 . . . . 1.89(15) ?
C3 C4 C5 C6 . . . . 0.16(15) ?
C4 C5 C6 C1 . . . . -1.76(15) ?
C4 C5 C6 C7 . . . . 177.29(9) ?
C2 C1 C6 C5 . . . . 1.36(15) ?
C2 C1 C6 C7 . . . . -177.65(10) ?
C5 C6 C7 C8 . . . . -178.26(10) ?
C1 C6 C7 C8 . . . . 0.73(16) ?
C6 C7 C8 C9 . . . . 179.19(9) ?
C7 C8 C9 O1 . . . . -6.32(15) ?
C7 C8 C9 C10 . . . . 173.83(9) ?
O1 C9 C10 C11 . . . . 178.37(9) ?
C8 C9 C10 C11 . . . . -1.77(14) ?
O1 C9 C10 C15 . . . . -0.58(14) ?
C8 C9 C10 C15 . . . . 179.28(9) ?
C15 C10 C11 C12 . . . . 1.21(15) ?
C9 C10 C11 C12 . . . . -177.74(9) ?
C10 C11 C12 C13 . . . . -0.09(15) ?
C16 O3 C13 C12 . . . . -1.30(15) ?
C16 O3 C13 C14 . . . . 178.63(9) ?
C11 C12 C13 O3 . . . . 178.38(9) ?
C11 C12 C13 C14 . . . . -1.55(15) ?
O3 C13 C14 C15 . . . . -177.87(9) ?
C12 C13 C14 C15 . . . . 2.07(16) ?
C13 C14 C15 C10 . . . . -0.93(16) ?
C11 C10 C15 C14 . . . . -0.70(15) ?
C9 C10 C15 C14 . . . . 178.32(9) ?
C13 O3 C16 C17 . . . . -177.53(9) ?
O3 C16 C17 C18 . . . . -175.01(9) ?
C16 C17 C18 C19 . . . . 177.23(9) ?
C17 C18 C19 C20 . . . . -166.95(10) ?
C18 C19 C20 C21 . . . . -179.71(11) ?

loop_
_cod_related_entry_id
_cod_related_entry_database
_cod_related_entry_code
1 ChemSpider 30656413
